data_2212728
loop_
_publ_author_name
'Simone, Michela'
'Fleet, George W. J.'
'Watkin, David J.'

_publ_section_title
5-<i>O</i>-<i>tert</i>-Butyldiphenylsilyl-2-<i>C</i>-hydroxymethyl-2,3-<i>O</i>-isopropylidene-2'-<i>O</i>-trifluoromethanesulfonyl-<small>D</small>-ribono-1,4-lactone
_journal_coeditor_code WN2114
_journal_issue 3
_journal_name_full 'Acta Crystallographica Section E'
_journal_page_first o1088
_journal_page_last o1090
_journal_paper_doi 10.1107/S1600536807004436
_journal_volume 63
_journal_year 2007
_chemical_formula_iupac 'C26 H31 F3 O8 S1 Si1'
_chemical_formula_moiety 'C26 H31 F3 O8 S1 Si1'
_chemical_formula_sum 'C26 H31 F3 O8 S Si'
_chemical_formula_weight 588.67
_chemical_name_systematic
;
5-O-<i>tert</i>-Butyldiphenylsilyl-2-C-hydroxymethyl-
2,3-O-isopropylidene-2'-O-trifluoromethanesulfonyl-D-ribono-1,4-lactone
;
_space_group_IT_number 19
_symmetry_cell_setting orthorhombic
_symmetry_space_group_name_Hall 'P 2ac 2ab'
_symmetry_space_group_name_H-M 'P 21 21 21'
_atom_sites_solution_hydrogens geom
_atom_sites_solution_primary direct
_cell_angle_alpha 90
_cell_angle_beta 90
_cell_angle_gamma 90
_cell_formula_units_Z 4
_cell_length_a 7.78890(10)
_cell_length_b 17.0479(3)
_cell_length_c 21.2824(3)
_cell_measurement_reflns_used 29606
_cell_measurement_temperature 150
_cell_measurement_theta_max 28
_cell_measurement_theta_min 5
_cell_volume 2825.97(7)
_computing_cell_refinement 'DENZO/SCALEPACK (Otwinowski & Minor, 1997)'
_computing_data_collection 'COLLECT (Nonius, 2001).'
_computing_data_reduction DENZO/SCALEPACK
_computing_molecular_graphics 'CAMERON (Watkin <i>et al.</i>,  1996)'
_computing_publication_material CRYSTALS
_computing_structure_refinement 'CRYSTALS (Betteridge <i>et al.</i>,  2003)'
_computing_structure_solution 'SIR92 (Altomare <i>et al.</i>,  1994)'
_diffrn_ambient_temperature 150
_diffrn_measured_fraction_theta_full 0.991
_diffrn_measured_fraction_theta_max 0.998
_diffrn_measurement_device_type
;
Nonius KappaCCD
;
_diffrn_measurement_method \w
_diffrn_radiation_monochromator graphite
_diffrn_radiation_type 'Mo K\a'
_diffrn_radiation_wavelength 0.71073
_diffrn_reflns_av_R_equivalents 0.055
_diffrn_reflns_limit_h_max 10
_diffrn_reflns_limit_h_min -10
_diffrn_reflns_limit_k_max 22
_diffrn_reflns_limit_k_min -22
_diffrn_reflns_limit_l_max 27
_diffrn_reflns_limit_l_min -27
_diffrn_reflns_number 29606
_diffrn_reflns_theta_full 26.926
_diffrn_reflns_theta_max 27.48
_diffrn_reflns_theta_min 5.15
_diffrn_standards_number 0
_exptl_absorpt_coefficient_mu 0.223
_exptl_absorpt_correction_T_max 0.96
_exptl_absorpt_correction_T_min 0.93
_exptl_absorpt_correction_type multi-scan
_exptl_absorpt_process_details
;
(DENZO/SCALEPACK; Otwinowski & Minor, 1997)
;
_exptl_crystal_colour colourless
_exptl_crystal_density_diffrn 1.384
_exptl_crystal_density_method 'not measured'
_exptl_crystal_description block
_exptl_crystal_F_000 1232
_exptl_crystal_size_max 0.32
_exptl_crystal_size_mid 0.24
_exptl_crystal_size_min 0.20
_refine_diff_density_max 0.32
_refine_diff_density_min -0.31
_refine_ls_abs_structure_details 'Flack (1983), 2791 Friedel pairs'
_refine_ls_abs_structure_Flack -0.04(7)
_refine_ls_extinction_method None
_refine_ls_goodness_of_fit_ref 1.0621
_refine_ls_hydrogen_treatment noref
_refine_ls_matrix_type full
_refine_ls_number_parameters 353
_refine_ls_number_reflns 4788
_refine_ls_R_factor_gt 0.0326
_refine_ls_shift/su_max 0.002119
_refine_ls_structure_factor_coef F
_refine_ls_weighting_details
;
Chebychev polynomial with three parameters (Carruthers & Watkin, 1979)
0.297, 0.0573 and 0.0793
;
_refine_ls_weighting_scheme calc
_refine_ls_wR_factor_ref 0.0333
_reflns_number_gt 4788
_reflns_number_total 6416
_reflns_threshold_expression 'I >3\s(I)'
_cod_data_source_file wn2114.cif
_cod_data_source_block 3
_cod_depositor_comments
;
The following automatic conversions were performed:
'_symmetry_cell_setting' value 'Orthorhombic' changed to 'orthorhombic'
according to '/home/saulius/struct/CIF-dictionaries/cif_core.dic'
dictionary named 'cif_core.dic' version 2.4.1 from
2010-06-29.

'_geom_bond_publ_flag' value 'NO' changed to 'no' according
to '/home/saulius/struct/CIF-dictionaries/cif_core.dic' dictionary named
'cif_core.dic' version 2.4.1 from 2010-06-29 (42
times).

'_geom_angle_publ_flag' value 'NO' changed to 'no' according to
'/home/saulius/struct/CIF-dictionaries/cif_core.dic' dictionary named
'cif_core.dic' version 2.4.1 from 2010-06-29 (68 times).

Automatic conversion script
Id: cif_fix_enum 1527 2010-12-29 10:47:43Z saulius 

The following automatic conversions were performed:

'_symmetry_cell_setting' value 'Orthorhombic' changed to
'orthorhombic' according to
/home/saulius/struct/CIF-dictionaries/cif_core.dic dictionary named
'cif_core.dic' version 2.4.1 from 2010-06-29.

'_geom_bond_publ_flag'
value 'NO' changed to 'no' according to
/home/saulius/struct/CIF-dictionaries/cif_core.dic dictionary named
'cif_core.dic' version 2.4.1 from 2010-06-29 (42
times).

'_geom_angle_publ_flag' value 'NO' changed to 'no' according
to /home/saulius/struct/CIF-dictionaries/cif_core.dic dictionary
named 'cif_core.dic' version 2.4.1 from 2010-06-29 (68 times).

Automatic conversion script
Id: cif_fix_values 1715 2011-07-08 13:25:40Z adriana 
;
_cod_original_formula_sum 'C26 H31 F3 O8 S1 Si1'
_cod_database_code 2212728
_cod_database_fobs_code 2212728

loop_
_symmetry_equiv_pos_as_xyz
x,y,z
x+1/2,-y+1/2,-z
-x,y+1/2,-z+1/2
-x+1/2,-y,z+1/2

loop_
_atom_site_label
_atom_site_fract_x
_atom_site_fract_y
_atom_site_fract_z
_atom_site_U_iso_or_equiv
_atom_site_adp_type
_atom_site_occupancy
O1 0.1132(2) -0.09395(8) 0.30408(7) 0.0304 Uani 1.0000
C1 0.1544(3) -0.05246(12) 0.35539(11) 0.0290 Uani 1.0000
C2 0.0421(3) 0.02148(11) 0.36056(9) 0.0236 Uani 1.0000
C3 -0.0810(3) 0.01558(11) 0.30473(9) 0.0232 Uani 1.0000
C4 -0.0154(3) -0.05425(11) 0.26580(10) 0.0266 Uani 1.0000
O2 0.2640(2) -0.07288(9) 0.39182(9) 0.0408 Uani 1.0000
C5 0.1602(2) 0.09126(12) 0.36450(10) 0.0265 Uani 1.0000
O3 0.05389(19) 0.16164(8) 0.35441(7) 0.0291 Uani 1.0000
S1 0.11475(8) 0.24270(3) 0.37960(3) 0.0328 Uani 1.0000
O4 0.0571(3) 0.30050(10) 0.33682(9) 0.0519 Uani 1.0000
O5 0.2860(2) 0.23940(10) 0.40186(9) 0.0470 Uani 1.0000
C6 -0.0229(3) 0.25115(14) 0.44861(11) 0.0389 Uani 1.0000
F1 0.0080(2) 0.19360(10) 0.48786(7) 0.0566 Uani 1.0000
F2 -0.18620(19) 0.24919(11) 0.43224(8) 0.0570 Uani 1.0000
F3 0.0084(3) 0.31886(9) 0.47665(8) 0.0614 Uani 1.0000
O6 -0.06340(17) 0.01953(8) 0.41459(6) 0.0262 Uani 1.0000
O7 -0.24526(17) 0.00347(8) 0.33208(7) 0.0273 Uani 1.0000
C7 -0.2262(3) -0.01392(12) 0.39767(9) 0.0249 Uani 1.0000
C8 -0.3641(3) 0.02811(14) 0.43398(11) 0.0350 Uani 1.0000
C9 -0.2287(3) -0.10197(12) 0.40774(11) 0.0328 Uani 1.0000
C10 0.0686(3) -0.02992(12) 0.20510(10) 0.0286 Uani 1.0000
O8 0.19443(18) 0.02857(8) 0.21883(6) 0.0260 Uani 1.0000
Si1 0.28595(7) 0.08423(3) 0.16397(3) 0.0229 Uani 1.0000
C11 0.4132(3) 0.15675(11) 0.21083(9) 0.0240 Uani 1.0000
C12 0.4015(3) 0.23743(12) 0.19810(10) 0.0296 Uani 1.0000
C13 0.4952(3) 0.29198(14) 0.23258(12) 0.0382 Uani 1.0000
C14 0.6027(3) 0.26699(14) 0.28012(11) 0.0380 Uani 1.0000
C15 0.6171(3) 0.18799(14) 0.29389(11) 0.0344 Uani 1.0000
C16 0.5230(3) 0.13321(12) 0.25950(10) 0.0282 Uani 1.0000
C17 0.1131(3) 0.13991(11) 0.12230(10) 0.0268 Uani 1.0000
C18 0.1020(3) 0.15241(14) 0.05740(10) 0.0339 Uani 1.0000
C19 -0.0220(3) 0.20302(16) 0.03243(12) 0.0437 Uani 1.0000
C20 -0.1368(3) 0.24101(15) 0.07124(13) 0.0415 Uani 1.0000
C21 -0.1304(3) 0.22856(13) 0.13519(12) 0.0373 Uani 1.0000
C22 -0.0074(3) 0.17878(13) 0.16037(11) 0.0302 Uani 1.0000
C23 0.4279(3) 0.02309(12) 0.11150(10) 0.0331 Uani 1.0000
C24 0.5407(3) 0.07733(15) 0.07131(13) 0.0450 Uani 1.0000
C25 0.3262(4) -0.03198(15) 0.06794(13) 0.0462 Uani 1.0000
C26 0.5478(4) -0.02684(17) 0.15282(14) 0.0520 Uani 1.0000
H31 -0.0879 0.0623 0.2764 0.0278 Uiso 1.0000
H41 -0.1155 -0.0882 0.2547 0.0319 Uiso 1.0000
H51 0.2157 0.0935 0.4069 0.0318 Uiso 1.0000
H52 0.2509 0.0877 0.3314 0.0318 Uiso 1.0000
H81 -0.4788 0.0056 0.4228 0.0421 Uiso 1.0000
H82 -0.3433 0.0214 0.4800 0.0421 Uiso 1.0000
H83 -0.3620 0.0852 0.4232 0.0421 Uiso 1.0000
H91 -0.3436 -0.1232 0.3955 0.0394 Uiso 1.0000
H92 -0.2064 -0.1138 0.4530 0.0394 Uiso 1.0000
H93 -0.1378 -0.1270 0.3813 0.0394 Uiso 1.0000
H101 0.1250 -0.0763 0.1851 0.0343 Uiso 1.0000
H102 -0.0197 -0.0080 0.1759 0.0343 Uiso 1.0000
H121 0.3243 0.2560 0.1636 0.0356 Uiso 1.0000
H131 0.4847 0.3492 0.2229 0.0459 Uiso 1.0000
H141 0.6704 0.3062 0.3047 0.0456 Uiso 1.0000
H151 0.6949 0.1702 0.3284 0.0413 Uiso 1.0000
H161 0.5340 0.0762 0.2697 0.0338 Uiso 1.0000
H181 0.1836 0.1249 0.0286 0.0407 Uiso 1.0000
H191 -0.0273 0.2117 -0.0140 0.0524 Uiso 1.0000
H201 -0.2244 0.2774 0.0531 0.0498 Uiso 1.0000
H211 -0.2144 0.2554 0.1635 0.0448 Uiso 1.0000
H221 -0.0044 0.1703 0.2068 0.0362 Uiso 1.0000
H241 0.6161 0.0450 0.0435 0.0540 Uiso 1.0000
H242 0.6137 0.1106 0.0994 0.0540 Uiso 1.0000
H243 0.4660 0.1118 0.0449 0.0540 Uiso 1.0000
H251 0.4078 -0.0628 0.0414 0.0554 Uiso 1.0000
H252 0.2555 -0.0687 0.0939 0.0554 Uiso 1.0000
H253 0.2490 -0.0002 0.0403 0.0554 Uiso 1.0000
H261 0.6237 -0.0595 0.1254 0.0625 Uiso 1.0000
H262 0.6200 0.0084 0.1795 0.0625 Uiso 1.0000
H263 0.4775 -0.0618 0.1804 0.0625 Uiso 1.0000

loop_
_atom_site_aniso_label
_atom_site_aniso_U_11
_atom_site_aniso_U_22
_atom_site_aniso_U_33
_atom_site_aniso_U_12
_atom_site_aniso_U_13
_atom_site_aniso_U_23
O1 0.0374(8) 0.0213(7) 0.0324(8) 0.0046(7) 0.0044(7) 0.0000(6)
C1 0.0265(11) 0.0240(10) 0.0366(12) -0.0007(8) 0.0010(9) 0.0024(9)
C2 0.0252(9) 0.0197(9) 0.0260(10) 0.0007(8) 0.0002(8) -0.0007(8)
C3 0.0240(10) 0.0204(9) 0.0250(10) -0.0022(8) 0.0036(8) 0.0006(8)
C4 0.0279(11) 0.0210(10) 0.0307(11) -0.0018(8) 0.0011(9) -0.0017(8)
O2 0.0355(9) 0.0310(8) 0.0559(11) 0.0043(7) -0.0122(8) 0.0044(8)
C5 0.0240(10) 0.0207(9) 0.0345(11) 0.0005(8) -0.0006(8) -0.0013(9)
O3 0.0336(8) 0.0175(7) 0.0361(8) 0.0004(6) -0.0073(6) -0.0029(6)
S1 0.0389(3) 0.0194(2) 0.0401(3) -0.0035(2) -0.0035(2) -0.0006(2)
O4 0.0789(14) 0.0265(8) 0.0500(10) 0.0023(8) -0.0019(11) 0.0130(8)
O5 0.0369(9) 0.0346(9) 0.0696(12) -0.0085(8) -0.0065(9) -0.0110(9)
C6 0.0456(14) 0.0291(12) 0.0421(13) 0.0050(11) -0.0066(11) -0.0084(11)
F1 0.0821(12) 0.0480(9) 0.0398(8) 0.0122(9) 0.0073(8) 0.0050(7)
F2 0.0407(8) 0.0683(11) 0.0620(10) 0.0083(8) 0.0004(7) -0.0157(9)
F3 0.0839(13) 0.0421(9) 0.0580(10) 0.0051(9) -0.0043(9) -0.0248(8)
O6 0.0255(7) 0.0303(8) 0.0229(7) -0.0035(6) 0.0004(6) -0.0003(6)
O7 0.0227(7) 0.0373(8) 0.0219(7) 0.0005(6) -0.0003(6) 0.0025(6)
C7 0.0248(9) 0.0290(10) 0.0204(9) -0.0032(8) -0.0005(8) 0.0004(8)
C8 0.0318(12) 0.0400(13) 0.0334(12) 0.0010(10) 0.0060(10) -0.0010(10)
C9 0.0373(12) 0.0280(11) 0.0332(12) -0.0058(9) -0.0010(10) 0.0040(9)
C10 0.0369(12) 0.0220(10) 0.0260(10) -0.0082(9) 0.0043(9) -0.0037(8)
O8 0.0292(8) 0.0235(7) 0.0252(7) -0.0048(6) 0.0011(6) 0.0004(6)
Si1 0.0250(2) 0.0192(2) 0.0244(3) -0.0008(2) 0.0023(2) 0.0000(2)
C11 0.0220(10) 0.0234(9) 0.0270(10) -0.0001(8) 0.0018(8) -0.0003(8)
C12 0.0323(11) 0.0230(10) 0.0336(11) -0.0007(9) -0.0040(10) 0.0039(8)
C13 0.0421(13) 0.0230(10) 0.0499(15) -0.0050(10) -0.0059(12) -0.0010(10)
C14 0.0355(12) 0.0378(12) 0.0406(13) -0.0091(11) -0.0070(10) -0.0080(10)
C15 0.0290(11) 0.0413(13) 0.0330(12) -0.0020(10) -0.0050(10) 0.0000(10)
C16 0.0275(11) 0.0257(11) 0.0313(11) -0.0008(9) -0.0026(9) 0.0026(9)
C17 0.0290(10) 0.0244(9) 0.0270(10) -0.0079(9) -0.0007(9) 0.0011(8)
C18 0.0353(12) 0.0389(12) 0.0275(11) -0.0050(10) -0.0030(10) -0.0002(9)
C19 0.0471(15) 0.0461(14) 0.0378(13) -0.0104(12) -0.0190(12) 0.0129(11)
C20 0.0305(12) 0.0347(12) 0.0594(15) -0.0050(10) -0.0136(11) 0.0123(12)
C21 0.0293(11) 0.0308(12) 0.0518(15) 0.0004(9) -0.0043(11) 0.0010(10)
C22 0.0270(10) 0.0280(11) 0.0350(11) 0.0002(8) -0.0020(10) -0.0008(9)
C23 0.0385(12) 0.0260(10) 0.0347(12) -0.0003(9) 0.0100(10) -0.0015(9)
C24 0.0440(14) 0.0402(14) 0.0509(15) -0.0037(12) 0.0219(12) -0.0045(12)
C25 0.0615(18) 0.0327(12) 0.0443(15) -0.0076(12) 0.0170(13) -0.0145(11)
C26 0.0543(16) 0.0439(15) 0.0579(17) 0.0234(13) 0.0083(13) -0.0010(13)

loop_
_atom_type_symbol
_atom_type_scat_dispersion_real
_atom_type_scat_dispersion_imag
_atom_type_scat_source
'C   ' 0.0020 0.0020 International_Tables_Vol_IV_Table_2.2B
'H   ' 0.0000 0.0000 International_Tables_Vol_IV_Table_2.2B
'F   ' 0.0140 0.0100 International_Tables_Vol_IV_Table_2.2B
'O   ' 0.0080 0.0060 International_Tables_Vol_IV_Table_2.2B
'S   ' 0.1100 0.1240 International_Tables_Vol_IV_Table_2.2B
'Si  ' 0.0720 0.0710 International_Tables_Vol_IV_Table_2.2B

loop_
_geom_angle_atom_site_label_1
_geom_angle_atom_site_label_2
_geom_angle_atom_site_label_3
_geom_angle
_geom_angle_publ_flag
C1 O1 C4 112.00(15) no
O1 C1 C2 110.79(18) no
O1 C1 O2 122.78(19) no
C2 C1 O2 126.4(2) no
C1 C2 C3 104.29(16) no
C1 C2 C5 107.68(16) no
C3 C2 C5 118.56(17) no
C1 C2 O6 111.69(16) no
C3 C2 O6 105.43(15) no
C5 C2 O6 109.16(16) no
C2 C3 C4 105.13(16) no
C2 C3 O7 104.81(15) no
C4 C3 O7 114.04(16) no
C2 C3 H31 116.77 no
C4 C3 H31 107.99 no
O7 C3 H31 108.30 no
O1 C4 C3 106.67(16) no
O1 C4 C10 107.98(17) no
C3 C4 C10 113.14(16) no
O1 C4 H41 113.58 no
C3 C4 H41 108.45 no
C10 C4 H41 107.16 no
C2 C5 O3 106.94(15) no
C2 C5 H51 110.10 no
O3 C5 H51 110.10 no
C2 C5 H52 110.10 no
O3 C5 H52 110.10 no
H51 C5 H52 109.47 no
C5 O3 S1 120.09(13) no
O3 S1 O4 107.40(10) no
O3 S1 O5 111.51(9) no
O4 S1 O5 122.81(12) no
O3 S1 C6 99.70(10) no
O4 S1 C6 106.06(12) no
O5 S1 C6 106.70(11) no
S1 C6 F1 110.25(17) no
S1 C6 F2 110.61(16) no
F1 C6 F2 109.1(2) no
S1 C6 F3 108.90(18) no
F1 C6 F3 109.4(2) no
F2 C6 F3 108.6(2) no
C2 O6 C7 108.58(14) no
C3 O7 C7 109.59(14) no
O6 C7 O7 104.67(14) no
O6 C7 C8 108.21(16) no
O7 C7 C8 109.10(17) no
O6 C7 C9 111.66(17) no
O7 C7 C9 109.92(16) no
C8 C7 C9 112.92(17) no
C7 C8 H81 109.5 no
C7 C8 H82 109.5 no
H81 C8 H82 109.5 no
C7 C8 H83 109.47 no
H81 C8 H83 109.5 no
H82 C8 H83 109.5 no
C7 C9 H91 109.5 no
C7 C9 H92 109.47 no
H91 C9 H92 109.5 no
C7 C9 H93 109.47 no
H91 C9 H93 109.5 no
H92 C9 H93 109.5 no
C4 C10 O8 108.39(16) no
C4 C10 H101 109.74 no
O8 C10 H101 109.74 no
C4 C10 H102 109.74 no
O8 C10 H102 109.74 no
H101 C10 H102 109.47 no
C10 O8 Si1 123.29(12) no
O8 Si1 C11 103.27(8) no
O8 Si1 C17 108.29(9) no
C11 Si1 C17 107.38(9) no
O8 Si1 C23 110.57(9) no
C11 Si1 C23 111.70(10) no
C17 Si1 C23 114.90(10) no
Si1 C11 C12 120.62(15) no
Si1 C11 C16 121.83(15) no
C12 C11 C16 117.55(19) no
C11 C12 C13 121.3(2) no
C11 C12 H121 119.4 no
C13 C12 H121 119.4 no
C12 C13 C14 119.9(2) no
C12 C13 H131 120.1 no
C14 C13 H131 120.1 no
C13 C14 C15 120.3(2) no
C13 C14 H141 119.8 no
C15 C14 H141 119.8 no
C14 C15 C16 119.9(2) no
C14 C15 H151 120.1 no
C16 C15 H151 120.1 no
C11 C16 C15 121.12(19) no
C11 C16 H161 119.4 no
C15 C16 H161 119.4 no
Si1 C17 C18 126.14(18) no
Si1 C17 C22 116.46(16) no
C18 C17 C22 117.1(2) no
C17 C18 C19 120.7(2) no
C17 C18 H181 119.6 no
C19 C18 H181 119.6 no
C18 C19 C20 120.6(2) no
C18 C19 H191 119.7 no
C20 C19 H191 119.7 no
C19 C20 C21 119.7(2) no
C19 C20 H201 120.2 no
C21 C20 H201 120.2 no
C20 C21 C22 120.1(2) no
C20 C21 H211 120.0 no
C22 C21 H211 120.0 no
C17 C22 C21 121.7(2) no
C17 C22 H221 119.1 no
C21 C22 H221 119.1 no
Si1 C23 C24 109.42(15) no
Si1 C23 C25 113.07(16) no
C24 C23 C25 109.1(2) no
Si1 C23 C26 108.83(16) no
C24 C23 C26 107.7(2) no
C25 C23 C26 108.6(2) no
C23 C24 H241 109.5 no
C23 C24 H242 109.5 no
H241 C24 H242 109.5 no
C23 C24 H243 109.5 no
H241 C24 H243 109.5 no
H242 C24 H243 109.5 no
C23 C25 H251 109.5 no
C23 C25 H252 109.5 no
H251 C25 H252 109.5 no
C23 C25 H253 109.5 no
H251 C25 H253 109.5 no
H252 C25 H253 109.5 no
C23 C26 H261 109.5 no
C23 C26 H262 109.5 no
H261 C26 H262 109.5 no
C23 C26 H263 109.5 no
H261 C26 H263 109.5 no
H262 C26 H263 109.5 no

loop_
_geom_bond_atom_site_label_1
_geom_bond_atom_site_label_2
_geom_bond_distance
_geom_bond_publ_flag
O1 C1 1.340(3) no
O1 C4 1.458(3) no
C1 C2 1.538(3) no
C1 O2 1.205(3) no
C2 C3 1.530(3) no
C2 C5 1.506(3) no
C2 O6 1.414(2) no
C3 C4 1.538(3) no
C3 O7 1.421(2) no
C3 H31 1.0000 no
C4 C10 1.506(3) no
C4 H41 1.000 no
C5 O3 1.474(2) no
C5 H51 1.000 no
C5 H52 1.000 no
O3 S1 1.5563(14) no
S1 O4 1.4146(18) no
S1 O5 1.4166(18) no
S1 C6 1.824(3) no
C6 F1 1.310(3) no
C6 F2 1.319(3) no
C6 F3 1.322(3) no
O6 C7 1.436(2) no
O7 C7 1.435(2) no
C7 C8 1.505(3) no
C7 C9 1.516(3) no
C8 H81 1.000 no
C8 H82 1.000 no
C8 H83 1.000 no
C9 H91 1.000 no
C9 H92 1.000 no
C9 H93 1.000 no
C10 O8 1.428(2) no
C10 H101 1.000 no
C10 H102 1.000 no
O8 Si1 1.6648(14) no
Si1 C11 1.872(2) no
Si1 C17 1.871(2) no
Si1 C23 1.886(2) no
C11 C12 1.405(3) no
C11 C16 1.401(3) no
C12 C13 1.391(3) no
C12 H121 1.000 no
C13 C14 1.381(3) no
C13 H131 1.000 no
C14 C15 1.383(3) no
C14 H141 1.000 no
C15 C16 1.395(3) no
C15 H151 1.000 no
C16 H161 1.000 no
C17 C18 1.399(3) no
C17 C22 1.407(3) no
C18 C19 1.400(3) no
C18 H181 1.000 no
C19 C20 1.379(4) no
C19 H191 1.000 no
C20 C21 1.378(4) no
C20 H201 1.000 no
C21 C22 1.387(3) no
C21 H211 1.000 no
C22 H221 1.000 no
C23 C24 1.536(3) no
C23 C25 1.539(3) no
C23 C26 1.539(3) no
C24 H241 1.000 no
C24 H242 1.000 no
C24 H243 1.000 no
C25 H251 1.000 no
C25 H252 1.000 no
C25 H253 1.000 no
C26 H261 1.000 no
C26 H262 1.000 no
C26 H263 1.000 no

loop_
_cod_related_entry_id
_cod_related_entry_database
_cod_related_entry_code
1 ChemSpider 21185428
